data_7023763
loop_
_publ_author_name
'Barbul, Ioana'
'Varga, Richard A.'
'Molloy, Kieran C.'
'Silvestru, Cristian'

_publ_section_title
;
 Di(imino)aryltin(iv) dichlorides as tectons for heterometallic
 coordination compounds.
;
_journal_issue 43
_journal_name_full 'Dalton transactions (Cambridge, England : 2003)'
_journal_page_first 15427
_journal_page_last 15436
_journal_paper_doi 10.1039/c3dt52022f
_journal_volume 42
_journal_year 2013
_chemical_formula_moiety 'C28 H24 Cl2 N2 Sn'
_chemical_formula_sum 'C28 H24 Cl2 N2 Sn'
_chemical_formula_weight 578.08
_chemical_name_systematic
;
?
;
_space_group_IT_number 14
_symmetry_cell_setting monoclinic
_symmetry_space_group_name_Hall '-P 2yn'
_symmetry_space_group_name_H-M 'P 1 21/n 1'
_atom_sites_solution_hydrogens geom
_atom_sites_solution_primary direct
_atom_sites_solution_secondary difmap
_audit_creation_method SHELXL-97
_cell_angle_alpha 90.00
_cell_angle_beta 90.7380(10)
_cell_angle_gamma 90.00
_cell_formula_units_Z 4
_cell_length_a 8.7244(4)
_cell_length_b 13.4519(7)
_cell_length_c 21.1688(11)
_cell_measurement_reflns_used 8912
_cell_measurement_temperature 297(2)
_cell_measurement_theta_max 26.06
_cell_measurement_theta_min 2.45
_cell_volume 2484.2(2)
_computing_cell_refinement 'Bruker SMART'
_computing_data_collection 'Bruker SMART'
_computing_data_reduction 'Bruker SAINT'
_computing_molecular_graphics 'Bruker SHELXTL'
_computing_publication_material 'Bruker SHELXTL'
_computing_structure_refinement 'Bruker SHELXTL'
_computing_structure_solution 'Bruker SHELXTL'
_diffrn_ambient_temperature 297(2)
_diffrn_measured_fraction_theta_full 1.000
_diffrn_measured_fraction_theta_max 1.000
_diffrn_measurement_device_type 'CCD area detector'
_diffrn_measurement_method 'phi and omega scans'
_diffrn_radiation_monochromator graphite
_diffrn_radiation_source 'fine-focus sealed tube'
_diffrn_radiation_type MoK\a
_diffrn_radiation_wavelength 0.71073
_diffrn_reflns_av_R_equivalents 0.0307
_diffrn_reflns_av_sigmaI/netI 0.0224
_diffrn_reflns_limit_h_max 10
_diffrn_reflns_limit_h_min -10
_diffrn_reflns_limit_k_max 15
_diffrn_reflns_limit_k_min -15
_diffrn_reflns_limit_l_max 25
_diffrn_reflns_limit_l_min -25
_diffrn_reflns_number 23420
_diffrn_reflns_theta_full 25.00
_diffrn_reflns_theta_max 25.00
_diffrn_reflns_theta_min 1.79
_exptl_absorpt_coefficient_mu 1.263
_exptl_absorpt_correction_T_max 0.7600
_exptl_absorpt_correction_T_min 0.7349
_exptl_absorpt_correction_type multi-scan
_exptl_absorpt_process_details 'Bruke, 2001.'
_exptl_crystal_colour colourless
_exptl_crystal_density_diffrn 1.546
_exptl_crystal_density_method 'not measured'
_exptl_crystal_description block
_exptl_crystal_F_000 1160
_exptl_crystal_size_max 0.26
_exptl_crystal_size_mid 0.25
_exptl_crystal_size_min 0.23
_refine_diff_density_max 0.388
_refine_diff_density_min -0.561
_refine_diff_density_rms 0.063
_refine_ls_extinction_method none
_refine_ls_goodness_of_fit_ref 1.061
_refine_ls_hydrogen_treatment constr
_refine_ls_matrix_type full
_refine_ls_number_parameters 298
_refine_ls_number_reflns 4370
_refine_ls_number_restraints 0
_refine_ls_restrained_S_all 1.061
_refine_ls_R_factor_all 0.0302
_refine_ls_R_factor_gt 0.0261
_refine_ls_shift/su_max 0.002
_refine_ls_shift/su_mean 0.000
_refine_ls_structure_factor_coef Fsqd
_refine_ls_weighting_details 'calc w=1/[\s^2^(Fo^2^)+(0.0267P)^2^+1.3230P] where P=(Fo^2^+2Fc^2^)/3'
_refine_ls_weighting_scheme calc
_refine_ls_wR_factor_gt 0.0604
_refine_ls_wR_factor_ref 0.0617
_reflns_number_gt 3940
_reflns_number_total 4370
_reflns_threshold_expression >2sigma(I)
_cod_data_source_file c3dt52022f.txt
_cod_data_source_block 638r
_cod_depositor_comments
;
The following automatic conversions were performed:

'_symmetry_cell_setting' value 'Monoclinic' changed to 'monoclinic'
according to /home/saulius/struct/CIF-dictionaries/cif_core.dic
dictionary named 'cif_core.dic' version 2.4.2 from 2011-04-26.

Automatic conversion script
Id: cif_fix_values 1891 2012-01-12 08:04:46Z andrius 
;
_cod_original_sg_symbol_H-M 'P2(1)/n '
_cod_database_code 7023763

loop_
_symmetry_equiv_pos_as_xyz
'x, y, z'
'-x+1/2, y+1/2, -z+1/2'
'-x, -y, -z'
'x-1/2, -y-1/2, z-1/2'

loop_
_atom_site_label
_atom_site_type_symbol
_atom_site_fract_x
_atom_site_fract_y
_atom_site_fract_z
_atom_site_U_iso_or_equiv
_atom_site_adp_type
_atom_site_occupancy
_atom_site_symmetry_multiplicity
_atom_site_calc_flag
_atom_site_refinement_flags
C1 C 0.3323(3) 0.50570(18) 0.83632(14) 0.0450(6) Uani 1 1 d .
C2 C 0.1907(3) 0.53458(19) 0.81097(15) 0.0505(7) Uani 1 1 d .
C3 C 0.0700(4) 0.5591(2) 0.85048(18) 0.0668(9) Uani 1 1 d .
H3 H -0.0241 0.5785 0.8334 0.080 Uiso 1 1 calc R
C4 C 0.0910(4) 0.5543(3) 0.91470(19) 0.0746(10) Uani 1 1 d .
H4 H 0.0105 0.5701 0.9413 0.089 Uiso 1 1 calc R
C5 C 0.2296(4) 0.5265(2) 0.93983(17) 0.0677(9) Uani 1 1 d .
H5 H 0.2429 0.5241 0.9835 0.081 Uiso 1 1 calc R
C6 C 0.3510(4) 0.5019(2) 0.90089(14) 0.0545(7) Uani 1 1 d .
H6 H 0.4447 0.4828 0.9185 0.065 Uiso 1 1 calc R
C7 C 0.1712(3) 0.5375(2) 0.74282(16) 0.0571(8) Uani 1 1 d .
H7 H 0.0755 0.5517 0.7252 0.069 Uiso 1 1 calc R
C8 C 0.2647(4) 0.5232(2) 0.63815(15) 0.0646(8) Uani 1 1 d .
H8A H 0.1563 0.5253 0.6274 0.078 Uiso 1 1 calc R
H8B H 0.3069 0.4628 0.6204 0.078 Uiso 1 1 calc R
C9 C 0.3432(3) 0.6116(2) 0.60948(13) 0.0505(7) Uani 1 1 d .
C10 C 0.3404(4) 0.7040(2) 0.63707(14) 0.0595(8) Uani 1 1 d .
H10 H 0.2838 0.7138 0.6735 0.071 Uiso 1 1 calc R
C11 C 0.4203(4) 0.7823(2) 0.61158(16) 0.0712(9) Uani 1 1 d .
H11 H 0.4197 0.8441 0.6313 0.085 Uiso 1 1 calc R
C12 C 0.5005(4) 0.7687(3) 0.55728(18) 0.0785(10) Uani 1 1 d .
H12 H 0.5566 0.8209 0.5404 0.094 Uiso 1 1 calc R
C13 C 0.4983(4) 0.6786(3) 0.52788(18) 0.0801(10) Uani 1 1 d .
H13 H 0.5496 0.6701 0.4900 0.096 Uiso 1 1 calc R
C14 C 0.4211(4) 0.6010(3) 0.55382(15) 0.0678(9) Uani 1 1 d .
H14 H 0.4210 0.5397 0.5335 0.081 Uiso 1 1 calc R
C15 C 0.6548(3) 0.50045(19) 0.68981(13) 0.0440(6) Uani 1 1 d .
C16 C 0.7113(3) 0.59720(19) 0.68297(12) 0.0433(6) Uani 1 1 d .
C17 C 0.8113(3) 0.6203(2) 0.63454(13) 0.0542(7) Uani 1 1 d .
H17 H 0.8492 0.6845 0.6305 0.065 Uiso 1 1 calc R
C18 C 0.8542(3) 0.5472(3) 0.59248(15) 0.0610(8) Uani 1 1 d .
H18 H 0.9207 0.5624 0.5599 0.073 Uiso 1 1 calc R
C19 C 0.7988(4) 0.4522(2) 0.59868(14) 0.0601(8) Uani 1 1 d .
H19 H 0.8275 0.4034 0.5700 0.072 Uiso 1 1 calc R
C20 C 0.7005(3) 0.4282(2) 0.64723(14) 0.0550(7) Uani 1 1 d .
H20 H 0.6649 0.3634 0.6513 0.066 Uiso 1 1 calc R
C21 C 0.6547(3) 0.67461(19) 0.72438(12) 0.0455(6) Uani 1 1 d .
H21 H 0.6884 0.7397 0.7193 0.055 Uiso 1 1 calc R
C22 C 0.4886(3) 0.73569(19) 0.80244(13) 0.0506(7) Uani 1 1 d .
H22A H 0.3799 0.7372 0.7922 0.061 Uiso 1 1 calc R
H22B H 0.5325 0.7982 0.7888 0.061 Uiso 1 1 calc R
C23 C 0.5081(3) 0.72695(18) 0.87247(12) 0.0441(6) Uani 1 1 d .
C24 C 0.3909(3) 0.7579(2) 0.91141(14) 0.0551(7) Uani 1 1 d .
H24 H 0.2996 0.7812 0.8937 0.066 Uiso 1 1 calc R
C25 C 0.4087(4) 0.7545(2) 0.97578(16) 0.0693(9) Uani 1 1 d .
H25 H 0.3297 0.7762 1.0014 0.083 Uiso 1 1 calc R
C26 C 0.5409(5) 0.7195(3) 1.00253(16) 0.0743(10) Uani 1 1 d .
H26 H 0.5522 0.7173 1.0463 0.089 Uiso 1 1 calc R
C27 C 0.6562(4) 0.6877(2) 0.96489(16) 0.0674(9) Uani 1 1 d .
H27 H 0.7464 0.6634 0.9830 0.081 Uiso 1 1 calc R
C28 C 0.6405(3) 0.6914(2) 0.90027(14) 0.0535(7) Uani 1 1 d .
H28 H 0.7202 0.6695 0.8750 0.064 Uiso 1 1 calc R
Cl1 Cl 0.70831(8) 0.43208(6) 0.84299(4) 0.0636(2) Uani 1 1 d .
Cl2 Cl 0.44047(9) 0.30414(5) 0.74087(4) 0.0656(2) Uani 1 1 d .
N1 N 0.2836(3) 0.52104(17) 0.70719(11) 0.0506(6) Uani 1 1 d .
N2 N 0.5600(2) 0.65444(15) 0.76719(10) 0.0423(5) Uani 1 1 d .
Sn1 Sn 0.504566(18) 0.477823(13) 0.767478(8) 0.04054(7) Uani 1 1 d .

loop_
_atom_site_aniso_label
_atom_site_aniso_U_11
_atom_site_aniso_U_22
_atom_site_aniso_U_33
_atom_site_aniso_U_23
_atom_site_aniso_U_13
_atom_site_aniso_U_12
C1 0.0426(15) 0.0310(13) 0.0616(17) 0.0007(11) 0.0115(12) -0.0029(11)
C2 0.0391(14) 0.0391(15) 0.0736(19) 0.0048(13) 0.0120(13) 0.0007(11)
C3 0.0496(17) 0.0549(18) 0.096(3) 0.0037(18) 0.0207(17) 0.0043(15)
C4 0.073(2) 0.0554(19) 0.097(3) -0.0040(19) 0.039(2) -0.0016(17)
C5 0.090(3) 0.0484(18) 0.065(2) -0.0038(15) 0.0261(18) -0.0119(17)
C6 0.0633(19) 0.0394(15) 0.0608(18) 0.0036(13) 0.0061(15) -0.0077(13)
C7 0.0358(15) 0.0541(18) 0.081(2) 0.0058(15) -0.0043(14) 0.0013(12)
C8 0.0591(19) 0.070(2) 0.0642(19) -0.0114(16) -0.0139(15) -0.0059(16)
C9 0.0471(15) 0.0558(17) 0.0484(15) -0.0076(13) -0.0102(12) 0.0094(13)
C10 0.071(2) 0.0591(19) 0.0481(16) -0.0045(14) -0.0044(14) 0.0229(16)
C11 0.097(3) 0.0489(19) 0.067(2) 0.0053(16) -0.0202(19) 0.0171(18)
C12 0.081(2) 0.076(3) 0.078(2) 0.027(2) -0.009(2) 0.005(2)
C13 0.079(3) 0.097(3) 0.064(2) 0.002(2) 0.0128(18) 0.013(2)
C14 0.073(2) 0.070(2) 0.0601(19) -0.0158(17) 0.0005(16) 0.0128(18)
C15 0.0343(13) 0.0415(14) 0.0561(16) 0.0020(12) 0.0013(11) 0.0039(11)
C16 0.0386(13) 0.0431(14) 0.0481(14) 0.0065(11) -0.0027(11) 0.0002(11)
C17 0.0497(16) 0.0529(17) 0.0601(17) 0.0150(14) 0.0035(13) -0.0005(13)
C18 0.0520(17) 0.072(2) 0.0593(18) 0.0186(16) 0.0115(14) 0.0144(15)
C19 0.0650(19) 0.0573(19) 0.0581(17) 0.0008(14) 0.0079(15) 0.0222(15)
C20 0.0567(17) 0.0409(15) 0.0675(18) -0.0014(14) 0.0096(14) 0.0099(13)
C21 0.0459(15) 0.0354(14) 0.0551(16) 0.0058(12) -0.0057(13) -0.0044(11)
C22 0.0586(17) 0.0337(14) 0.0593(17) -0.0037(12) -0.0049(13) 0.0095(12)
C23 0.0488(15) 0.0279(12) 0.0555(15) -0.0041(11) -0.0028(12) -0.0029(11)
C24 0.0533(17) 0.0426(16) 0.0694(19) -0.0107(14) -0.0021(14) 0.0007(13)
C25 0.078(2) 0.065(2) 0.066(2) -0.0182(17) 0.0154(18) -0.0062(18)
C26 0.102(3) 0.066(2) 0.0547(19) -0.0053(16) -0.006(2) -0.010(2)
C27 0.072(2) 0.0568(19) 0.072(2) 0.0015(16) -0.0232(18) 0.0036(16)
C28 0.0511(16) 0.0436(15) 0.0658(18) -0.0022(13) -0.0043(14) 0.0040(13)
Cl1 0.0512(4) 0.0582(4) 0.0809(5) 0.0047(4) -0.0148(4) 0.0094(3)
Cl2 0.0666(5) 0.0380(4) 0.0924(6) -0.0084(4) 0.0100(4) -0.0135(3)
N1 0.0413(13) 0.0506(14) 0.0597(14) 0.0001(11) -0.0036(11) -0.0014(10)
N2 0.0440(12) 0.0329(11) 0.0499(12) -0.0003(9) -0.0036(10) 0.0019(9)
Sn1 0.03391(11) 0.03296(11) 0.05480(12) 0.00021(8) 0.00261(7) -0.00002(7)

loop_
_atom_type_symbol
_atom_type_description
_atom_type_scat_dispersion_real
_atom_type_scat_dispersion_imag
_atom_type_scat_source
C C 0.0033 0.0016 'International Tables Vol C Tables 4.2.6.8 and 6.1.1.4'
H H 0.0000 0.0000 'International Tables Vol C Tables 4.2.6.8 and 6.1.1.4'
N N 0.0061 0.0033 'International Tables Vol C Tables 4.2.6.8 and 6.1.1.4'
Cl Cl 0.1484 0.1585 'International Tables Vol C Tables 4.2.6.8 and 6.1.1.4'
Sn Sn -0.6537 1.4246 'International Tables Vol C Tables 4.2.6.8 and 6.1.1.4'

loop_
_geom_angle_atom_site_label_1
_geom_angle_atom_site_label_2
_geom_angle_atom_site_label_3
_geom_angle
C6 C1 C2 119.0(3)
C6 C1 Sn1 126.5(2)
C2 C1 Sn1 114.4(2)
C3 C2 C1 120.5(3)
C3 C2 C7 120.7(3)
C1 C2 C7 118.8(2)
C4 C3 C2 119.5(3)
C4 C3 H3 120.3
C2 C3 H3 120.3
C5 C4 C3 120.3(3)
C5 C4 H4 119.8
C3 C4 H4 119.8
C4 C5 C6 120.7(3)
C4 C5 H5 119.6
C6 C5 H5 119.6
C1 C6 C5 119.9(3)
C1 C6 H6 120.0
C5 C6 H6 120.0
N1 C7 C2 120.5(3)
N1 C7 H7 119.8
C2 C7 H7 119.8
N1 C8 C9 111.8(2)
N1 C8 H8A 109.3
C9 C8 H8A 109.3
N1 C8 H8B 109.3
C9 C8 H8B 109.3
H8A C8 H8B 107.9
C10 C9 C14 118.0(3)
C10 C9 C8 122.2(3)
C14 C9 C8 119.8(3)
C9 C10 C11 120.9(3)
C9 C10 H10 119.5
C11 C10 H10 119.5
C12 C11 C10 119.7(3)
C12 C11 H11 120.2
C10 C11 H11 120.2
C13 C12 C11 119.9(4)
C13 C12 H12 120.0
C11 C12 H12 120.0
C14 C13 C12 120.1(3)
C14 C13 H13 119.9
C12 C13 H13 119.9
C13 C14 C9 121.2(3)
C13 C14 H14 119.4
C9 C14 H14 119.4
C20 C15 C16 118.7(3)
C20 C15 Sn1 125.7(2)
C16 C15 Sn1 115.60(19)
C17 C16 C15 120.6(3)
C17 C16 C21 120.5(2)
C15 C16 C21 118.8(2)
C18 C17 C16 119.6(3)
C18 C17 H17 120.2
C16 C17 H17 120.2
C19 C18 C17 120.1(3)
C19 C18 H18 119.9
C17 C18 H18 119.9
C18 C19 C20 120.6(3)
C18 C19 H19 119.7
C20 C19 H19 119.7
C19 C20 C15 120.4(3)
C19 C20 H20 119.8
C15 C20 H20 119.8
N2 C21 C16 120.6(2)
N2 C21 H21 119.7
C16 C21 H21 119.7
N2 C22 C23 113.7(2)
N2 C22 H22A 108.8
C23 C22 H22A 108.8
N2 C22 H22B 108.8
C23 C22 H22B 108.8
H22A C22 H22B 107.7
C28 C23 C24 118.2(3)
C28 C23 C22 122.4(2)
C24 C23 C22 119.4(2)
C25 C24 C23 120.4(3)
C25 C24 H24 119.8
C23 C24 H24 119.8
C26 C25 C24 120.6(3)
C26 C25 H25 119.7
C24 C25 H25 119.7
C27 C26 C25 119.6(3)
C27 C26 H26 120.2
C25 C26 H26 120.2
C26 C27 C28 120.4(3)
C26 C27 H27 119.8
C28 C27 H27 119.8
C27 C28 C23 120.7(3)
C27 C28 H28 119.6
C23 C28 H28 119.6
C7 N1 C8 120.8(3)
C7 N1 Sn1 110.7(2)
C8 N1 Sn1 128.35(19)
C21 N2 C22 119.4(2)
C21 N2 Sn1 110.15(17)
C22 N2 Sn1 130.00(17)
C15 Sn1 C1 160.36(10)
C15 Sn1 N1 93.07(9)
C1 Sn1 N1 75.54(10)
C15 Sn1 N2 74.59(9)
C1 Sn1 N2 88.39(8)
N1 Sn1 N2 85.37(7)
C15 Sn1 Cl1 95.19(7)
C1 Sn1 Cl1 96.28(8)
N1 Sn1 Cl1 171.70(6)
N2 Sn1 Cl1 96.00(5)
C15 Sn1 Cl2 95.67(7)
C1 Sn1 Cl2 99.35(7)
N1 Sn1 Cl2 85.92(6)
N2 Sn1 Cl2 166.54(5)
Cl1 Sn1 Cl2 94.10(3)

loop_
_geom_bond_atom_site_label_1
_geom_bond_atom_site_label_2
_geom_bond_distance
C1 C6 1.375(4)
C1 C2 1.396(4)
C1 Sn1 2.140(3)
C2 C3 1.393(4)
C2 C7 1.451(4)
C3 C4 1.371(5)
C3 H3 0.9300
C4 C5 1.367(5)
C4 H4 0.9300
C5 C6 1.390(4)
C5 H5 0.9300
C6 H6 0.9300
C7 N1 1.264(4)
C7 H7 0.9300
C8 N1 1.469(4)
C8 C9 1.504(4)
C8 H8A 0.9700
C8 H8B 0.9700
C9 C10 1.373(4)
C9 C14 1.375(4)
C10 C11 1.377(5)
C10 H10 0.9300
C11 C12 1.365(5)
C11 H11 0.9300
C12 C13 1.363(5)
C12 H12 0.9300
C13 C14 1.362(5)
C13 H13 0.9300
C14 H14 0.9300
C15 C20 1.387(4)
C15 C16 1.400(4)
C15 Sn1 2.138(3)
C16 C17 1.390(4)
C16 C21 1.452(4)
C17 C18 1.380(4)
C17 H17 0.9300
C18 C19 1.374(4)
C18 H18 0.9300
C19 C20 1.385(4)
C19 H19 0.9300
C20 H20 0.9300
C21 N2 1.263(3)
C21 H21 0.9300
C22 N2 1.467(3)
C22 C23 1.495(4)
C22 H22A 0.9700
C22 H22B 0.9700
C23 C28 1.375(4)
C23 C24 1.386(4)
C24 C25 1.370(4)
C24 H24 0.9300
C25 C26 1.362(5)
C25 H25 0.9300
C26 C27 1.360(5)
C26 H26 0.9300
C27 C28 1.374(4)
C27 H27 0.9300
C28 H28 0.9300
Cl1 Sn1 2.4537(7)
Cl2 Sn1 2.4658(7)
N1 Sn1 2.371(2)
N2 Sn1 2.425(2)

loop_
_geom_torsion_atom_site_label_1
_geom_torsion_atom_site_label_2
_geom_torsion_atom_site_label_3
_geom_torsion_atom_site_label_4
_geom_torsion
C6 C1 C2 C3 0.0(4)
Sn1 C1 C2 C3 -177.3(2)
C6 C1 C2 C7 -179.4(2)
Sn1 C1 C2 C7 3.3(3)
C1 C2 C3 C4 -0.2(5)
C7 C2 C3 C4 179.1(3)
C2 C3 C4 C5 0.5(5)
C3 C4 C5 C6 -0.5(5)
C2 C1 C6 C5 0.0(4)
Sn1 C1 C6 C5 177.0(2)
C4 C5 C6 C1 0.3(4)
C3 C2 C7 N1 175.7(3)
C1 C2 C7 N1 -4.9(4)
N1 C8 C9 C10 -40.1(4)
N1 C8 C9 C14 139.8(3)
C14 C9 C10 C11 -3.5(4)
C8 C9 C10 C11 176.4(3)
C9 C10 C11 C12 1.6(5)
C10 C11 C12 C13 1.4(5)
C11 C12 C13 C14 -2.5(6)
C12 C13 C14 C9 0.5(5)
C10 C9 C14 C13 2.5(5)
C8 C9 C14 C13 -177.4(3)
C20 C15 C16 C17 -0.2(4)
Sn1 C15 C16 C17 179.25(19)
C20 C15 C16 C21 175.3(2)
Sn1 C15 C16 C21 -5.3(3)
C15 C16 C17 C18 0.6(4)
C21 C16 C17 C18 -174.8(2)
C16 C17 C18 C19 -0.3(4)
C17 C18 C19 C20 -0.5(5)
C18 C19 C20 C15 0.9(5)
C16 C15 C20 C19 -0.6(4)
Sn1 C15 C20 C19 -180.0(2)
C17 C16 C21 N2 177.8(2)
C15 C16 C21 N2 2.3(4)
N2 C22 C23 C28 37.0(4)
N2 C22 C23 C24 -144.7(2)
C28 C23 C24 C25 1.1(4)
C22 C23 C24 C25 -177.3(3)
C23 C24 C25 C26 -0.8(5)
C24 C25 C26 C27 0.0(5)
C25 C26 C27 C28 0.4(5)
C26 C27 C28 C23 -0.1(5)
C24 C23 C28 C27 -0.7(4)
C22 C23 C28 C27 177.7(3)
C2 C7 N1 C8 179.6(3)
C2 C7 N1 Sn1 3.6(3)
C9 C8 N1 C7 110.0(3)
C9 C8 N1 Sn1 -74.8(3)
C16 C21 N2 C22 -171.5(2)
C16 C21 N2 Sn1 1.5(3)
C23 C22 N2 C21 -125.5(3)
C23 C22 N2 Sn1 63.1(3)
C20 C15 Sn1 C1 -145.6(3)
C16 C15 Sn1 C1 35.0(4)
C20 C15 Sn1 N1 -92.0(2)
C16 C15 Sn1 N1 88.6(2)
C20 C15 Sn1 N2 -176.4(3)
C16 C15 Sn1 N2 4.26(18)
C20 C15 Sn1 Cl1 88.8(2)
C16 C15 Sn1 Cl1 -90.55(19)
C20 C15 Sn1 Cl2 -5.8(2)
C16 C15 Sn1 Cl2 174.80(18)
C6 C1 Sn1 C15 -122.0(3)
C2 C1 Sn1 C15 55.0(4)
C6 C1 Sn1 N1 -178.1(2)
C2 C1 Sn1 N1 -1.08(18)
C6 C1 Sn1 N2 -92.5(2)
C2 C1 Sn1 N2 84.55(19)
C6 C1 Sn1 Cl1 3.4(2)
C2 C1 Sn1 Cl1 -179.59(18)
C6 C1 Sn1 Cl2 98.6(2)
C2 C1 Sn1 Cl2 -84.37(19)
C7 N1 Sn1 C15 -165.1(2)
C8 N1 Sn1 C15 19.3(2)
C7 N1 Sn1 C1 -1.35(19)
C8 N1 Sn1 C1 -177.0(2)
C7 N1 Sn1 N2 -90.9(2)
C8 N1 Sn1 N2 93.5(2)
C7 N1 Sn1 Cl2 99.40(19)
C8 N1 Sn1 Cl2 -76.2(2)
C21 N2 Sn1 C15 -3.11(17)
C22 N2 Sn1 C15 168.9(2)
C21 N2 Sn1 C1 -173.21(19)
C22 N2 Sn1 C1 -1.2(2)
C21 N2 Sn1 N1 -97.58(18)
C22 N2 Sn1 N1 74.4(2)
C21 N2 Sn1 Cl1 90.64(17)
C22 N2 Sn1 Cl1 -97.3(2)
C21 N2 Sn1 Cl2 -47.7(3)
C22 N2 Sn1 Cl2 124.3(2)
